data_4317872
loop_
_publ_author_name
'Carsten Knapp'
'Enno Lork'
'Paul G. Watson'
'R\"udiger Mews'

_publ_contact_author
;
          R\"udiger Mews
          Institute of Inorganic and Physical Chemistry
          University of Bremen
          P.O.330 440
          D - 28334 Bremen
          Germany
;
_publ_contact_author_fax '+49 421 218 4267'
_publ_contact_author_phone '+49 421 218 3354'
_publ_section_title
;
 Lithium Fluoroarylamidinates: Syntheses, Structures, and Reactions
;
_journal_name_full 'Inorganic Chemistry'
_journal_page_first 2014
_journal_page_last 2025
_journal_paper_doi 10.1021/ic011099t
_journal_volume 41
_journal_year 2002
_chemical_formula_sum 'C19 H34 F5 Li N4 Si2'
_chemical_formula_weight 476.62
_chemical_name_systematic
;
   ?
;
_space_group_IT_number 2
_symmetry_cell_setting triclinic
_symmetry_space_group_name_Hall '-P 1'
_symmetry_space_group_name_H-M 'P -1'
_atom_sites_solution_hydrogens geom
_atom_sites_solution_primary direct
_atom_sites_solution_secondary difmap
_audit_creation_method SHELXL-97
_cell_angle_alpha 73.23(3)
_cell_angle_beta 71.45(3)
_cell_angle_gamma 87.39(3)
_cell_formula_units_Z 2
_cell_length_a 9.745(2)
_cell_length_b 10.839(2)
_cell_length_c 14.008(3)
_cell_measurement_reflns_used 8000
_cell_measurement_temperature 173(2)
_cell_measurement_theta_max 26.05
_cell_measurement_theta_min 1.65
_cell_volume 1341.3(6)
_computing_cell_refinement 'STOE CELL'
_computing_data_collection 'STOE EXPOSE'
_computing_data_reduction 'STOE REDUCE'
_computing_molecular_graphics Diamond
_computing_publication_material 'SHELXL-97 (Sheldrick, 1997)'
_computing_structure_refinement 'SHELXL-97 (Sheldrick, 1997)'
_computing_structure_solution 'SHELXS-97 (Sheldrick, 1997)'
_diffrn_ambient_temperature 173(2)
_diffrn_measured_fraction_theta_full 0.941
_diffrn_measured_fraction_theta_max 0.941
_diffrn_measurement_device_type 'STOE IPDS'
_diffrn_measurement_method '2\q/\w scans'
_diffrn_radiation_monochromator graphite
_diffrn_radiation_source 'fine-focus sealed tube'
_diffrn_radiation_type MoK\a
_diffrn_radiation_wavelength 0.71073
_diffrn_reflns_av_R_equivalents 0.0691
_diffrn_reflns_av_sigmaI/netI 0.0521
_diffrn_reflns_limit_h_max 11
_diffrn_reflns_limit_h_min -11
_diffrn_reflns_limit_k_max 12
_diffrn_reflns_limit_k_min -12
_diffrn_reflns_limit_l_max 16
_diffrn_reflns_limit_l_min -16
_diffrn_reflns_number 15633
_diffrn_reflns_theta_full 24.00
_diffrn_reflns_theta_max 24.00
_diffrn_reflns_theta_min 2.77
_diffrn_standards_decay_% 'random variation +/-2.0'
_exptl_absorpt_coefficient_mu 0.179
_exptl_absorpt_correction_T_max 0.9652
_exptl_absorpt_correction_T_min 0.9320
_exptl_absorpt_correction_type none
_exptl_crystal_colour colourless
_exptl_crystal_density_diffrn 1.180
_exptl_crystal_density_method 'not measured'
_exptl_crystal_description blocks
_exptl_crystal_F_000 504
_exptl_crystal_size_max 0.40
_exptl_crystal_size_mid 0.30
_exptl_crystal_size_min 0.20
_refine_diff_density_max 0.311
_refine_diff_density_min -0.315
_refine_diff_density_rms 0.050
_refine_ls_extinction_method none
_refine_ls_goodness_of_fit_ref 1.029
_refine_ls_hydrogen_treatment refU
_refine_ls_matrix_type full
_refine_ls_number_parameters 291
_refine_ls_number_reflns 3958
_refine_ls_number_restraints 0
_refine_ls_restrained_S_all 1.029
_refine_ls_R_factor_all 0.0729
_refine_ls_R_factor_gt 0.0514
_refine_ls_shift/su_max 0.015
_refine_ls_shift/su_mean 0.000
_refine_ls_structure_factor_coef Fsqd
_refine_ls_weighting_details 'calc w=1/[\s^2^(Fo^2^)+(0.0985P)^2^+0.0000P] where P=(Fo^2^+2Fc^2^)/3'
_refine_ls_weighting_scheme calc
_refine_ls_wR_factor_gt 0.1427
_refine_ls_wR_factor_ref 0.1521
_reflns_number_gt 2875
_reflns_number_total 3958
_reflns_threshold_expression >2sigma(I)
_cod_data_source_file ic011099t_08.cif
_cod_data_source_block 4e
_cod_depositor_comments
;
The following automatic conversions were performed:
data name '_publ_contact_autor' replaced with '_publ_contact_author'
as specified in the replacement file
'/home/antanas/src/cod-tools/trunk/data/replacement-values/replacement_tags.lst'.

Automatic conversion script
Id: cif_correct_tags 4998 2017-03-02 13:24:31Z antanas 
;
_cod_original_cell_volume 1341.3(5)
_cod_database_code 4317872

loop_
_symmetry_equiv_pos_as_xyz
'x, y, z'
'-x, -y, -z'

loop_
_atom_site_label
_atom_site_type_symbol
_atom_site_fract_x
_atom_site_fract_y
_atom_site_fract_z
_atom_site_U_iso_or_equiv
_atom_site_adp_type
_atom_site_occupancy
_atom_site_symmetry_multiplicity
_atom_site_calc_flag
_atom_site_refinement_flags
_atom_site_disorder_assembly
_atom_site_disorder_group
Li1 Li 0.4025(6) 0.1840(5) 0.2406(4) 0.0481(11) Uani 1 1 d . . .
N1 N 0.3141(3) 0.3274(2) 0.3021(2) 0.0431(6) Uani 1 1 d . B .
Si1 Si 0.28186(9) 0.37829(8) 0.41213(7) 0.0452(2) Uani 1 1 d . . .
C8 C 0.3198(5) 0.5548(4) 0.3820(3) 0.0723(11) Uani 1 1 d . . .
H8A H 0.4169 0.5793 0.3310 0.107(3) Uiso 1 1 calc R . .
H8B H 0.3146 0.5752 0.4468 0.107(3) Uiso 1 1 calc R . .
H8C H 0.2478 0.6027 0.3525 0.107(3) Uiso 1 1 calc R . .
C9 C 0.4076(5) 0.2933(4) 0.4826(3) 0.0658(9) Uani 1 1 d . . .
H9A H 0.3883 0.1999 0.5020 0.107(3) Uiso 1 1 calc R . .
H9B H 0.3927 0.3198 0.5463 0.107(3) Uiso 1 1 calc R . .
H9C H 0.5079 0.3156 0.4366 0.107(3) Uiso 1 1 calc R . .
C10 C 0.0924(4) 0.3349(4) 0.5055(3) 0.0711(10) Uani 1 1 d . . .
H10A H 0.0234 0.3819 0.4722 0.107(3) Uiso 1 1 calc R . .
H10B H 0.0831 0.3584 0.5697 0.107(3) Uiso 1 1 calc R . .
H10C H 0.0720 0.2419 0.5233 0.107(3) Uiso 1 1 calc R . .
N2 N 0.3043(3) 0.3055(2) 0.1458(2) 0.0444(6) Uani 1 1 d . B .
Si2 Si 0.26032(9) 0.32808(8) 0.03320(7) 0.0476(2) Uani 1 1 d . . .
C11 C 0.3583(5) 0.2059(4) -0.0306(3) 0.0651(9) Uani 1 1 d . . .
H11A H 0.4624 0.2163 -0.0427 0.107(3) Uiso 1 1 calc R . .
H11B H 0.3412 0.2182 -0.0979 0.107(3) Uiso 1 1 calc R . .
H11C H 0.3226 0.1190 0.0155 0.107(3) Uiso 1 1 calc R . .
C12 C 0.3177(5) 0.4917(4) -0.0614(3) 0.0649(9) Uani 1 1 d . . .
H12A H 0.2564 0.5559 -0.0338 0.107(3) Uiso 1 1 calc R . .
H12B H 0.3078 0.4934 -0.1292 0.107(3) Uiso 1 1 calc R . .
H12C H 0.4191 0.5118 -0.0710 0.107(3) Uiso 1 1 calc R . .
C13 C 0.0625(4) 0.2991(5) 0.0583(3) 0.0758(11) Uani 1 1 d . . .
H13A H 0.0262 0.2211 0.1173 0.107(3) Uiso 1 1 calc R . .
H13B H 0.0478 0.2878 -0.0048 0.107(3) Uiso 1 1 calc R . .
H13C H 0.0100 0.3731 0.0755 0.107(3) Uiso 1 1 calc R . .
C1 C 0.2609(3) 0.3581(3) 0.2238(2) 0.0398(6) Uani 1 1 d . B .
C2 C 0.1412(3) 0.4547(3) 0.2253(2) 0.0435(6) Uani 1 1 d . . .
C3 C -0.0033(4) 0.4141(4) 0.2739(3) 0.0545(8) Uani 1 1 d . . .
F1 F -0.0406(2) 0.2875(2) 0.32029(18) 0.0680(6) Uani 1 1 d . . .
C4 C -0.1135(4) 0.4996(5) 0.2778(3) 0.0695(11) Uani 1 1 d . . .
F2 F -0.2524(2) 0.4566(4) 0.3265(2) 0.0996(9) Uani 1 1 d . . .
C5 C -0.0796(5) 0.6288(5) 0.2322(3) 0.0725(12) Uani 1 1 d . . .
F3 F -0.1853(4) 0.7127(3) 0.2352(2) 0.1111(12) Uani 1 1 d . . .
C6 C 0.0625(5) 0.6732(4) 0.1827(3) 0.0658(10) Uani 1 1 d . . .
F4 F 0.0965(4) 0.8000(2) 0.1370(2) 0.0922(9) Uani 1 1 d . . .
C7 C 0.1713(4) 0.5858(3) 0.1798(3) 0.0512(8) Uani 1 1 d . . .
F5 F 0.3087(2) 0.63139(17) 0.13138(17) 0.0632(5) Uani 1 1 d . . .
N3 N 0.6001(3) 0.0928(3) 0.2226(2) 0.0560(7) Uani 1 1 d . B .
C14 C 0.6834(5) 0.1119(4) 0.1127(4) 0.0752(11) Uani 1 1 d . . .
H14A H 0.7108 0.2038 0.0785 0.107(3) Uiso 1 1 calc R B .
H14B H 0.6247 0.0821 0.0777 0.107(3) Uiso 1 1 calc R . .
H14C H 0.7710 0.0627 0.1078 0.107(3) Uiso 1 1 calc R . .
C15 C 0.6893(6) 0.1379(6) 0.2732(5) 0.0979(16) Uani 1 1 d . . .
H15A H 0.7795 0.0920 0.2643 0.107(3) Uiso 1 1 calc R B .
H15B H 0.6363 0.1211 0.3484 0.107(3) Uiso 1 1 calc R . .
H15C H 0.7121 0.2307 0.2410 0.107(3) Uiso 1 1 calc R . .
N4 N 0.2989(3) 0.0006(3) 0.3213(3) 0.0638(8) Uani 1 1 d . B .
C16 C 0.2208(12) -0.0126(7) 0.4263(5) 0.171(4) Uani 1 1 d . . .
H16A H 0.1365 0.0408 0.4303 0.107(3) Uiso 1 1 calc R B .
H16B H 0.2829 0.0152 0.4601 0.107(3) Uiso 1 1 calc R . .
H16C H 0.1882 -0.1032 0.4625 0.107(3) Uiso 1 1 calc R . .
C17 C 0.2065(8) -0.0367(6) 0.2739(5) 0.121(2) Uani 1 1 d . . .
H17A H 0.1700 -0.1261 0.3113 0.107(3) Uiso 1 1 calc R B .
H17B H 0.2603 -0.0297 0.2002 0.107(3) Uiso 1 1 calc R . .
H17C H 0.1247 0.0199 0.2772 0.107(3) Uiso 1 1 calc R . .
C18 C 0.5529(6) -0.0454(4) 0.2735(4) 0.0956(16) Uani 1 1 d . . .
H18A H 0.5516 -0.0846 0.2181 0.150(15) Uiso 1 1 calc R A 1
H18B H 0.6267 -0.0887 0.3048 0.150(15) Uiso 1 1 calc R A 1
C19 C 0.4104(8) -0.0736(7) 0.3558(7) 0.0645(17) Uiso 0.50 1 d P B 1
H19A H 0.3836 -0.1667 0.3755 0.150(15) Uiso 0.45 1 calc PR B 1
H19B H 0.4168 -0.0539 0.4190 0.150(15) Uiso 0.45 1 calc PR B 1
C19A C 0.4240(10) -0.0812(9) 0.2782(8) 0.077(2) Uiso 0.50 1 d P B 2
H19C H 0.4020 -0.1717 0.3229 0.150(15) Uiso 0.55 1 calc PR B 2
H19D H 0.4266 -0.0794 0.2066 0.150(15) Uiso 0.55 1 calc PR B 2

loop_
_atom_site_aniso_label
_atom_site_aniso_U_11
_atom_site_aniso_U_22
_atom_site_aniso_U_33
_atom_site_aniso_U_23
_atom_site_aniso_U_13
_atom_site_aniso_U_12
Li1 0.058(3) 0.041(2) 0.049(3) -0.015(2) -0.022(2) 0.007(2)
N1 0.0501(13) 0.0399(11) 0.0425(15) -0.0133(11) -0.0178(11) 0.0038(10)
Si1 0.0560(5) 0.0438(4) 0.0420(5) -0.0165(4) -0.0208(4) 0.0050(3)
C8 0.112(3) 0.0546(19) 0.068(3) -0.0263(18) -0.045(2) 0.003(2)
C9 0.080(2) 0.072(2) 0.059(2) -0.0248(18) -0.037(2) 0.0158(19)
C10 0.070(2) 0.094(3) 0.056(2) -0.038(2) -0.0149(18) 0.004(2)
N2 0.0479(13) 0.0458(12) 0.0427(15) -0.0167(11) -0.0157(11) 0.0070(10)
Si2 0.0500(5) 0.0573(5) 0.0414(5) -0.0196(4) -0.0184(4) 0.0060(4)
C11 0.082(2) 0.070(2) 0.055(2) -0.0327(19) -0.0259(19) 0.0092(18)
C12 0.079(2) 0.069(2) 0.051(2) -0.0158(17) -0.0277(19) 0.0107(18)
C13 0.064(2) 0.118(3) 0.056(3) -0.034(2) -0.0251(19) -0.002(2)
C1 0.0432(14) 0.0357(12) 0.0418(17) -0.0117(12) -0.0148(12) 0.0027(11)
C2 0.0478(15) 0.0510(15) 0.0377(17) -0.0175(13) -0.0185(13) 0.0086(13)
C3 0.0501(17) 0.075(2) 0.046(2) -0.0259(17) -0.0182(15) 0.0078(16)
F1 0.0580(11) 0.0823(14) 0.0610(14) -0.0195(11) -0.0139(10) -0.0139(10)
C4 0.051(2) 0.119(4) 0.054(2) -0.045(2) -0.0241(17) 0.027(2)
F2 0.0457(12) 0.183(3) 0.0811(19) -0.0595(19) -0.0179(11) 0.0240(14)
C5 0.077(3) 0.102(3) 0.058(2) -0.043(2) -0.037(2) 0.056(2)
F3 0.122(2) 0.155(3) 0.093(2) -0.072(2) -0.0638(18) 0.099(2)
C6 0.103(3) 0.062(2) 0.050(2) -0.0273(18) -0.043(2) 0.037(2)
F4 0.156(3) 0.0583(13) 0.0789(17) -0.0271(12) -0.0591(17) 0.0458(14)
C7 0.063(2) 0.0530(17) 0.044(2) -0.0186(15) -0.0233(16) 0.0145(15)
F5 0.0745(13) 0.0489(10) 0.0623(14) -0.0100(9) -0.0212(10) -0.0030(9)
N3 0.0616(16) 0.0509(14) 0.0505(18) -0.0106(13) -0.0160(13) 0.0124(12)
C14 0.083(3) 0.071(2) 0.065(3) -0.021(2) -0.012(2) 0.001(2)
C15 0.093(3) 0.134(4) 0.098(4) -0.060(3) -0.055(3) 0.044(3)
N4 0.0674(18) 0.0489(14) 0.071(2) -0.0086(14) -0.0224(16) -0.0069(13)
C16 0.279(11) 0.128(5) 0.076(5) -0.007(4) -0.016(5) -0.121(7)
C17 0.160(6) 0.103(4) 0.096(4) 0.003(3) -0.055(4) -0.067(4)
C18 0.097(3) 0.056(2) 0.095(4) 0.004(2) -0.006(3) 0.033(2)

loop_
_atom_type_symbol
_atom_type_description
_atom_type_scat_dispersion_real
_atom_type_scat_dispersion_imag
_atom_type_scat_source
C C 0.0033 0.0016 'International Tables Vol C Tables 4.2.6.8 and 6.1.1.4'
H H 0.0000 0.0000 'International Tables Vol C Tables 4.2.6.8 and 6.1.1.4'
Li Li -0.0003 0.0001 'International Tables Vol C Tables 4.2.6.8 and 6.1.1.4'
N N 0.0061 0.0033 'International Tables Vol C Tables 4.2.6.8 and 6.1.1.4'
F F 0.0171 0.0103 'International Tables Vol C Tables 4.2.6.8 and 6.1.1.4'
Si Si 0.0817 0.0704 'International Tables Vol C Tables 4.2.6.8 and 6.1.1.4'

loop_
_geom_angle_atom_site_label_1
_geom_angle_atom_site_label_2
_geom_angle_atom_site_label_3
_geom_angle
_geom_angle_site_symmetry_1
_geom_angle_site_symmetry_3
_geom_angle_publ_flag
N1 Li1 N2 69.35(18) . . ?
N1 Li1 N4 115.3(3) . . ?
N2 Li1 N4 115.9(3) . . ?
N1 Li1 N3 135.0(3) . . ?
N2 Li1 N3 136.9(3) . . ?
N4 Li1 N3 87.4(2) . . ?
N1 Li1 C1 34.71(12) . . ?
N2 Li1 C1 34.97(13) . . ?
N4 Li1 C1 118.0(3) . . ?
N3 Li1 C1 154.5(3) . . ?
N1 Li1 C19A 145.6(3) . . ?
N2 Li1 C19A 128.4(3) . . ?
N4 Li1 C19A 33.3(2) . . ?
N3 Li1 C19A 56.6(2) . . ?
C1 Li1 C19A 148.2(3) . . ?
C1 N1 Si1 132.9(2) . . ?
C1 N1 Li1 83.9(2) . . ?
Si1 N1 Li1 142.0(2) . . ?
N1 Si1 C9 106.78(15) . . ?
N1 Si1 C8 113.54(16) . . ?
C9 Si1 C8 107.19(19) . . ?
N1 Si1 C10 113.04(15) . . ?
C9 Si1 C10 107.3(2) . . ?
C8 Si1 C10 108.7(2) . . ?
C1 N2 Si2 133.0(2) . . ?
C1 N2 Li1 83.5(2) . . ?
Si2 N2 Li1 142.75(19) . . ?
N2 Si2 C12 113.18(15) . . ?
N2 Si2 C11 106.28(15) . . ?
C12 Si2 C11 108.40(19) . . ?
N2 Si2 C13 113.31(16) . . ?
C12 Si2 C13 108.2(2) . . ?
C11 Si2 C13 107.20(19) . . ?
N1 C1 N2 122.1(3) . . ?
N1 C1 C2 118.7(2) . . ?
N2 C1 C2 119.2(2) . . ?
N1 C1 Li1 61.38(19) . . ?
N2 C1 Li1 61.6(2) . . ?
C2 C1 Li1 168.6(2) . . ?
C7 C2 C3 116.7(3) . . ?
C7 C2 C1 122.2(3) . . ?
C3 C2 C1 121.1(3) . . ?
F1 C3 C2 119.9(3) . . ?
F1 C3 C4 117.8(3) . . ?
C2 C3 C4 122.2(4) . . ?
F2 C4 C5 120.1(4) . . ?
F2 C4 C3 120.5(4) . . ?
C5 C4 C3 119.4(4) . . ?
F3 C5 C4 120.0(4) . . ?
F3 C5 C6 119.8(4) . . ?
C4 C5 C6 120.2(3) . . ?
F4 C6 C5 120.6(3) . . ?
F4 C6 C7 120.0(4) . . ?
C5 C6 C7 119.4(4) . . ?
F5 C7 C2 119.7(3) . . ?
F5 C7 C6 118.3(3) . . ?
C2 C7 C6 122.0(3) . . ?
C14 N3 C15 108.6(4) . . ?
C14 N3 C18 109.6(3) . . ?
C15 N3 C18 111.9(4) . . ?
C14 N3 Li1 112.1(3) . . ?
C15 N3 Li1 111.9(3) . . ?
C18 N3 Li1 102.7(3) . . ?
C16 N4 C17 108.4(5) . . ?
C16 N4 C19 88.6(6) . . ?
C17 N4 C19 127.2(5) . . ?
C16 N4 C19A 127.3(6) . . ?
C17 N4 C19A 94.5(5) . . ?
C19 N4 C19A 42.2(4) . . ?
C16 N4 Li1 113.3(3) . . ?
C17 N4 Li1 113.9(3) . . ?
C19 N4 Li1 103.0(4) . . ?
C19A N4 Li1 98.3(4) . . ?
C19A C18 C19 45.2(5) . . ?
C19A C18 N3 117.5(5) . . ?
C19 C18 N3 116.5(4) . . ?
N4 C19 C18 112.0(6) . . ?
C18 C19A N4 115.9(7) . . ?
C18 C19A Li1 78.5(4) . . ?
N4 C19A Li1 48.4(3) . . ?

loop_
_geom_bond_atom_site_label_1
_geom_bond_atom_site_label_2
_geom_bond_distance
_geom_bond_site_symmetry_2
_geom_bond_publ_flag
Li1 N1 2.020(5) . ?
Li1 N2 2.025(6) . ?
Li1 N4 2.100(6) . ?
Li1 N3 2.100(6) . ?
Li1 C1 2.288(5) . ?
Li1 C19A 2.779(10) . ?
N1 C1 1.310(4) . ?
N1 Si1 1.716(2) . ?
Si1 C9 1.862(4) . ?
Si1 C8 1.864(4) . ?
Si1 C10 1.878(4) . ?
N2 C1 1.320(4) . ?
N2 Si2 1.711(3) . ?
Si2 C12 1.865(4) . ?
Si2 C11 1.868(4) . ?
Si2 C13 1.870(4) . ?
C1 C2 1.530(4) . ?
C2 C7 1.382(5) . ?
C2 C3 1.384(5) . ?
C3 F1 1.348(4) . ?
C3 C4 1.384(5) . ?
C4 F2 1.342(5) . ?
C4 C5 1.368(7) . ?
C5 F3 1.341(4) . ?
C5 C6 1.374(7) . ?
C6 F4 1.344(5) . ?
C6 C7 1.388(5) . ?
C7 F5 1.336(4) . ?
N3 C14 1.451(5) . ?
N3 C15 1.458(6) . ?
N3 C18 1.485(5) . ?
N4 C16 1.393(8) . ?
N4 C17 1.409(6) . ?
N4 C19 1.446(8) . ?
N4 C19A 1.542(10) . ?
C18 C19A 1.307(10) . ?
C18 C19 1.472(9) . ?

loop_
_geom_torsion_atom_site_label_1
_geom_torsion_atom_site_label_2
_geom_torsion_atom_site_label_3
_geom_torsion_atom_site_label_4
_geom_torsion
_geom_torsion_site_symmetry_1
_geom_torsion_site_symmetry_2
_geom_torsion_site_symmetry_3
_geom_torsion_site_symmetry_4
_geom_torsion_publ_flag
N2 Li1 N1 C1 6.44(19) . . . . ?
N4 Li1 N1 C1 -103.3(3) . . . . ?
N3 Li1 N1 C1 143.0(4) . . . . ?
C19A Li1 N1 C1 -122.2(5) . . . . ?
N2 Li1 N1 Si1 174.0(3) . . . . ?
N4 Li1 N1 Si1 64.3(4) . . . . ?
N3 Li1 N1 Si1 -49.4(6) . . . . ?
C1 Li1 N1 Si1 167.5(4) . . . . ?
C19A Li1 N1 Si1 45.3(7) . . . . ?
C1 N1 Si1 C9 -177.6(3) . . . . ?
Li1 N1 Si1 C9 19.4(4) . . . . ?
C1 N1 Si1 C8 -59.7(3) . . . . ?
Li1 N1 Si1 C8 137.4(3) . . . . ?
C1 N1 Si1 C10 64.7(3) . . . . ?
Li1 N1 Si1 C10 -98.3(4) . . . . ?
N1 Li1 N2 C1 -6.40(19) . . . . ?
N4 Li1 N2 C1 102.6(3) . . . . ?
N3 Li1 N2 C1 -141.0(4) . . . . ?
C19A Li1 N2 C1 139.4(4) . . . . ?
N1 Li1 N2 Si2 -175.7(3) . . . . ?
N4 Li1 N2 Si2 -66.7(5) . . . . ?
N3 Li1 N2 Si2 49.7(6) . . . . ?
C1 Li1 N2 Si2 -169.3(4) . . . . ?
C19A Li1 N2 Si2 -29.9(6) . . . . ?
C1 N2 Si2 C12 65.8(3) . . . . ?
Li1 N2 Si2 C12 -128.9(4) . . . . ?
C1 N2 Si2 C11 -175.4(3) . . . . ?
Li1 N2 Si2 C11 -10.0(4) . . . . ?
C1 N2 Si2 C13 -57.9(4) . . . . ?
Li1 N2 Si2 C13 107.4(4) . . . . ?
Si1 N1 C1 N2 179.5(2) . . . . ?
Li1 N1 C1 N2 -10.9(3) . . . . ?
Si1 N1 C1 C2 -2.6(4) . . . . ?
Li1 N1 C1 C2 167.0(3) . . . . ?
Si1 N1 C1 Li1 -169.6(3) . . . . ?
Si2 N2 C1 N1 -177.9(2) . . . . ?
Li1 N2 C1 N1 10.9(3) . . . . ?
Si2 N2 C1 C2 4.2(4) . . . . ?
Li1 N2 C1 C2 -167.0(3) . . . . ?
Si2 N2 C1 Li1 171.1(3) . . . . ?
N2 Li1 C1 N1 -169.5(3) . . . . ?
N4 Li1 C1 N1 94.7(3) . . . . ?
N3 Li1 C1 N1 -81.7(7) . . . . ?
C19A Li1 C1 N1 115.0(6) . . . . ?
N1 Li1 C1 N2 169.5(3) . . . . ?
N4 Li1 C1 N2 -95.8(3) . . . . ?
N3 Li1 C1 N2 87.8(7) . . . . ?
C19A Li1 C1 N2 -75.6(6) . . . . ?
N1 Li1 C1 C2 -93.5(12) . . . . ?
N2 Li1 C1 C2 97.1(12) . . . . ?
N4 Li1 C1 C2 1.3(13) . . . . ?
N3 Li1 C1 C2 -175.1(9) . . . . ?
C19A Li1 C1 C2 21.5(16) . . . . ?
N1 C1 C2 C7 90.9(4) . . . . ?
N2 C1 C2 C7 -91.1(4) . . . . ?
Li1 C1 C2 C7 178.1(11) . . . . ?
N1 C1 C2 C3 -88.4(3) . . . . ?
N2 C1 C2 C3 89.6(4) . . . . ?
Li1 C1 C2 C3 -1.2(13) . . . . ?
C7 C2 C3 F1 -179.7(3) . . . . ?
C1 C2 C3 F1 -0.5(4) . . . . ?
C7 C2 C3 C4 -0.3(5) . . . . ?
C1 C2 C3 C4 178.9(3) . . . . ?
F1 C3 C4 F2 0.0(5) . . . . ?
C2 C3 C4 F2 -179.4(3) . . . . ?
F1 C3 C4 C5 179.5(3) . . . . ?
C2 C3 C4 C5 0.1(5) . . . . ?
F2 C4 C5 F3 -0.6(5) . . . . ?
C3 C4 C5 F3 179.8(3) . . . . ?
F2 C4 C5 C6 179.7(3) . . . . ?
C3 C4 C5 C6 0.2(5) . . . . ?
F3 C5 C6 F4 -0.1(5) . . . . ?
C4 C5 C6 F4 179.5(3) . . . . ?
F3 C5 C6 C7 -179.9(3) . . . . ?
C4 C5 C6 C7 -0.3(5) . . . . ?
C3 C2 C7 F5 -179.8(3) . . . . ?
C1 C2 C7 F5 0.9(4) . . . . ?
C3 C2 C7 C6 0.2(5) . . . . ?
C1 C2 C7 C6 -179.0(3) . . . . ?
F4 C6 C7 F5 0.3(4) . . . . ?
C5 C6 C7 F5 -179.9(3) . . . . ?
F4 C6 C7 C2 -179.7(3) . . . . ?
C5 C6 C7 C2 0.1(5) . . . . ?
N1 Li1 N3 C14 -116.9(4) . . . . ?
N2 Li1 N3 C14 -7.2(5) . . . . ?
N4 Li1 N3 C14 119.0(3) . . . . ?
C1 Li1 N3 C14 -64.1(7) . . . . ?
C19A Li1 N3 C14 105.5(4) . . . . ?
N1 Li1 N3 C15 5.4(6) . . . . ?
N2 Li1 N3 C15 115.1(5) . . . . ?
N4 Li1 N3 C15 -118.7(4) . . . . ?
C1 Li1 N3 C15 58.2(8) . . . . ?
C19A Li1 N3 C15 -132.2(4) . . . . ?
N1 Li1 N3 C18 125.6(5) . . . . ?
N2 Li1 N3 C18 -124.7(4) . . . . ?
N4 Li1 N3 C18 1.5(3) . . . . ?
C1 Li1 N3 C18 178.4(6) . . . . ?
C19A Li1 N3 C18 -12.0(4) . . . . ?
N1 Li1 N4 C16 -23.7(6) . . . . ?
N2 Li1 N4 C16 -101.9(6) . . . . ?
N3 Li1 N4 C16 115.9(6) . . . . ?
C1 Li1 N4 C16 -62.6(6) . . . . ?
C19A Li1 N4 C16 136.8(7) . . . . ?
N1 Li1 N4 C17 100.8(5) . . . . ?
N2 Li1 N4 C17 22.6(5) . . . . ?
N3 Li1 N4 C17 -119.6(4) . . . . ?
C1 Li1 N4 C17 61.9(5) . . . . ?
C19A Li1 N4 C17 -98.7(6) . . . . ?
N1 Li1 N4 C19 -117.8(4) . . . . ?
N2 Li1 N4 C19 164.0(4) . . . . ?
N3 Li1 N4 C19 21.8(4) . . . . ?
C1 Li1 N4 C19 -156.7(4) . . . . ?
C19A Li1 N4 C19 42.7(5) . . . . ?
N1 Li1 N4 C19A -160.5(4) . . . . ?
N2 Li1 N4 C19A 121.3(5) . . . . ?
N3 Li1 N4 C19A -20.9(4) . . . . ?
C1 Li1 N4 C19A 160.6(4) . . . . ?
C14 N3 C18 C19A -94.6(7) . . . . ?
C15 N3 C18 C19A 144.9(7) . . . . ?
Li1 N3 C18 C19A 24.7(7) . . . . ?
C14 N3 C18 C19 -145.6(5) . . . . ?
C15 N3 C18 C19 93.8(6) . . . . ?
Li1 N3 C18 C19 -26.4(6) . . . . ?
C16 N4 C19 C18 -155.4(6) . . . . ?
C17 N4 C19 C18 92.4(7) . . . . ?
C19A N4 C19 C18 46.2(7) . . . . ?
Li1 N4 C19 C18 -41.8(6) . . . . ?
C19A C18 C19 N4 -53.7(7) . . . . ?
N3 C18 C19 N4 49.7(8) . . . . ?
C19 C18 C19A N4 51.2(7) . . . . ?
N3 C18 C19A N4 -49.8(10) . . . . ?
C19 C18 C19A Li1 82.7(6) . . . . ?
N3 C18 C19A Li1 -18.3(5) . . . . ?
C16 N4 C19A C18 -84.6(9) . . . . ?
C17 N4 C19A C18 158.2(7) . . . . ?
C19 N4 C19A C18 -57.0(8) . . . . ?
Li1 N4 C19A C18 43.2(8) . . . . ?
C16 N4 C19A Li1 -127.8(6) . . . . ?
C17 N4 C19A Li1 115.0(4) . . . . ?
C19 N4 C19A Li1 -100.2(6) . . . . ?
N1 Li1 C19A C18 -108.7(6) . . . . ?
N2 Li1 C19A C18 140.1(5) . . . . ?
N4 Li1 C19A C18 -141.1(8) . . . . ?
N3 Li1 C19A C18 13.6(4) . . . . ?
C1 Li1 C19A C18 -174.8(5) . . . . ?
N1 Li1 C19A N4 32.4(7) . . . . ?
N2 Li1 C19A N4 -78.9(5) . . . . ?
N3 Li1 C19A N4 154.7(5) . . . . ?
C1 Li1 C19A N4 -33.7(8) . . . . ?
